data_2227250
loop_
_publ_author_name
'Dr\"ose, Peter'
'Hrib, Cristian G.'
'Edelmann, Frank T.'

_publ_section_title
;
 Bis({tris[2-(3,5-di-<i>tert</i>-butyl-2-oxidobenzylideneamino)ethyl]amine}cerium(III))
 diethyl ether solvate
;
_journal_coeditor_code BT5368
_journal_issue 11
_journal_name_full 'Acta Crystallographica Section E'
_journal_page_first m1386
_journal_paper_doi 10.1107/S1600536810039565
_journal_volume 66
_journal_year 2010
_chemical_formula_iupac 'Ce (C51 H75 N4 O3), 0.5(C4 H10 O)'
_chemical_formula_moiety 'C51 H75 Ce N4 O3, 0.5(C4 H10 O)'
_chemical_formula_sum 'C58 H80 Ce N4 O3.5'
_chemical_formula_weight 969.33
_chemical_name_systematic
;
Bis({tris[2-(3,5-di-<i>tert</i>-butyl-2-
oxidobenzylideneamino)ethyl]amine}cerium(III)) diethyl ether solvate
;
_space_group_IT_number 15
_symmetry_cell_setting monoclinic
_symmetry_space_group_name_Hall '-C 2yc'
_symmetry_space_group_name_H-M 'C 1 2/c 1'
_atom_sites_solution_hydrogens geom
_atom_sites_solution_primary direct
_atom_sites_solution_secondary difmap
_audit_creation_method SHELXL-97
_cell_angle_alpha 90.00
_cell_angle_beta 111.39(3)
_cell_angle_gamma 90.00
_cell_formula_units_Z 8
_cell_length_a 27.840(6)
_cell_length_b 16.345(3)
_cell_length_c 24.849(5)
_cell_measurement_reflns_used 37307
_cell_measurement_temperature 180(2)
_cell_measurement_theta_max 28
_cell_measurement_theta_min 2
_cell_volume 10529(4)
_computing_cell_refinement 'X-AREA (Stoe & Cie, 2002)'
_computing_data_collection 'X-AREA (Stoe & Cie, 2002)'
_computing_data_reduction 'X-RED32 (Stoe & Cie, 2002)'
_computing_molecular_graphics 'XP in SHELXTL (Sheldrick, 2008)'
_computing_publication_material 'SHELXL97 (Sheldrick, 2008)'
_computing_structure_refinement 'SHELXL97 (Sheldrick, 2008)'
_computing_structure_solution 'SHELXS97 (Sheldrick, 2008)'
_diffrn_ambient_temperature 180(2)
_diffrn_detector_area_resol_mean 6.67
_diffrn_measured_fraction_theta_full 0.992
_diffrn_measured_fraction_theta_max 0.992
_diffrn_measurement_device_type 'STOE IPDS 2T'
_diffrn_measurement_method 'rotation method'
_diffrn_radiation_monochromator graphite
_diffrn_radiation_source 'fine-focus sealed tube'
_diffrn_radiation_type MoK\a
_diffrn_radiation_wavelength 0.71073
_diffrn_reflns_av_R_equivalents 0.0496
_diffrn_reflns_av_sigmaI/netI 0.0437
_diffrn_reflns_limit_h_max 37
_diffrn_reflns_limit_h_min -37
_diffrn_reflns_limit_k_max 21
_diffrn_reflns_limit_k_min -21
_diffrn_reflns_limit_l_max 33
_diffrn_reflns_limit_l_min -33
_diffrn_reflns_number 36433
_diffrn_reflns_theta_full 28.28
_diffrn_reflns_theta_max 28.28
_diffrn_reflns_theta_min 2.06
_exptl_absorpt_coefficient_mu 0.908
_exptl_absorpt_correction_type none
_exptl_crystal_colour orange
_exptl_crystal_density_diffrn 1.223
_exptl_crystal_density_method 'not measured'
_exptl_crystal_description prism
_exptl_crystal_F_000 4096
_exptl_crystal_size_max 0.45
_exptl_crystal_size_mid 0.34
_exptl_crystal_size_min 0.33
_refine_diff_density_max 1.494
_refine_diff_density_min -0.869
_refine_ls_extinction_method none
_refine_ls_goodness_of_fit_ref 1.051
_refine_ls_hydrogen_treatment constr
_refine_ls_matrix_type full
_refine_ls_number_parameters 561
_refine_ls_number_reflns 12973
_refine_ls_number_restraints 0
_refine_ls_restrained_S_all 1.051
_refine_ls_R_factor_all 0.0699
_refine_ls_R_factor_gt 0.0423
_refine_ls_shift/su_max 0.001
_refine_ls_shift/su_mean 0.000
_refine_ls_structure_factor_coef Fsqd
_refine_ls_weighting_details 'calc w=1/[\s^2^(Fo^2^)+(0.0325P)^2^+19.2734P] where P=(Fo^2^+2Fc^2^)/3'
_refine_ls_weighting_scheme calc
_refine_ls_wR_factor_gt 0.0789
_refine_ls_wR_factor_ref 0.0868
_reflns_number_gt 9225
_reflns_number_total 12973
_reflns_threshold_expression I>2\s(I)
_cod_data_source_file bt5368.cif
_cod_data_source_block I
_cod_depositor_comments
;

2017-05-11
Z value and formula fixed to values more according to usual
chemical conventions.                 miguel
;
_cod_original_formula_sum 'C106 H160 Ce2 N8 O7'
_cod_original_formula_weight 1938.66
_cod_original_formula_moiety '2(C51 H75 Ce N4 O3), C4 H10 O'
_cod_original_formula_units_Z 4
_cod_original_cell_volume 10528(4)
_cod_original_sg_symbol_H-M 'C 2/c'
_cod_database_code 2227250
_cod_database_fobs_code 2227250

loop_
_symmetry_equiv_pos_as_xyz
'x, y, z'
'-x, y, -z+1/2'
'x+1/2, y+1/2, z'
'-x+1/2, y+1/2, -z+1/2'
'-x, -y, -z'
'x, -y, z-1/2'
'-x+1/2, -y+1/2, -z'
'x+1/2, -y+1/2, z-1/2'

loop_
_atom_site_type_symbol
_atom_site_label
_atom_site_fract_x
_atom_site_fract_y
_atom_site_fract_z
_atom_site_U_iso_or_equiv
_atom_site_adp_type
_atom_site_calc_flag
_atom_site_refinement_flags
_atom_site_occupancy
_atom_site_disorder_assembly
_atom_site_disorder_group
Ce Ce 0.329167(5) 0.498625(12) 0.474633(6) 0.01873(4) Uani d . 1 . .
O O1 0.24322(7) 0.50937(14) 0.42541(9) 0.0271(4) Uani d . 1 . .
O O2 0.35362(8) 0.59761(14) 0.42595(10) 0.0267(5) Uani d . 1 . .
O O3 0.34271(8) 0.38875(13) 0.42550(10) 0.0270(5) Uani d . 1 . .
N N1 0.36850(8) 0.49942(19) 0.59826(9) 0.0248(4) Uani d . 1 . .
N N2 0.28670(9) 0.60565(15) 0.52270(10) 0.0241(5) Uani d . 1 . .
N N3 0.42725(9) 0.53307(16) 0.52406(11) 0.0245(5) Uani d . 1 . .
N N4 0.31839(9) 0.36135(15) 0.52315(10) 0.0231(5) Uani d . 1 . .
C C1 0.33944(12) 0.5602(2) 0.61895(13) 0.0275(6) Uani d . 1 . .
H H1A 0.3614 0.5792 0.6581 0.033 Uiso calc R 1 . .
H H1B 0.3086 0.5336 0.6219 0.033 Uiso calc R 1 . .
C C2 0.32275(12) 0.6335(2) 0.57898(14) 0.0283(7) Uani d . 1 . .
H H2A 0.3058 0.6745 0.5955 0.034 Uiso calc R 1 . .
H H2B 0.3532 0.6594 0.5745 0.034 Uiso calc R 1 . .
C C3 0.42411(11) 0.5221(2) 0.61973(13) 0.0288(7) Uani d . 1 . .
H H3A 0.4416 0.4989 0.6588 0.035 Uiso calc R 1 . .
H H3B 0.4274 0.5824 0.6227 0.035 Uiso calc R 1 . .
C C4 0.45041(11) 0.4907(2) 0.57957(12) 0.0288(6) Uani d . 1 . .
H H4A 0.4879 0.5019 0.5964 0.035 Uiso calc R 1 . .
H H4B 0.4453 0.4309 0.5741 0.035 Uiso calc R 1 . .
C C5 0.36233(12) 0.41688(19) 0.61908(13) 0.0275(6) Uani d . 1 . .
H H5A 0.3611 0.4213 0.6583 0.033 Uiso calc R 1 . .
H H5B 0.3926 0.3831 0.6218 0.033 Uiso calc R 1 . .
C C6 0.31350(13) 0.3746(2) 0.57939(14) 0.0270(7) Uani d . 1 . .
H H6A 0.3090 0.3216 0.5963 0.032 Uiso calc R 1 . .
H H6B 0.2830 0.4092 0.5746 0.032 Uiso calc R 1 . .
C C7 0.24086(11) 0.63523(17) 0.50472(13) 0.0233(6) Uani d . 1 . .
H H7 0.2347 0.6776 0.5275 0.028 Uiso calc R 1 . .
C C8 0.45673(10) 0.57956(18) 0.50817(13) 0.0244(6) Uani d . 1 . .
H H8 0.4925 0.5775 0.5311 0.029 Uiso calc R 1 . .
C C9 0.31680(11) 0.28749(18) 0.50577(13) 0.0236(6) Uani d . 1 . .
H H9 0.3095 0.2469 0.5291 0.028 Uiso calc R 1 . .
C C11 0.19961(10) 0.54758(17) 0.41628(12) 0.0220(5) Uani d . 1 . .
C C12 0.19737(10) 0.61164(17) 0.45373(12) 0.0217(5) Uani d . 1 . .
C C13 0.15009(11) 0.65110(18) 0.44488(13) 0.0252(6) Uani d . 1 . .
H H13 0.1490 0.6936 0.4705 0.030 Uiso calc R 1 . .
C C14 0.10574(11) 0.63007(19) 0.40052(13) 0.0259(6) Uani d . 1 . .
C C15 0.10907(11) 0.5673(2) 0.36354(13) 0.0277(6) Uani d . 1 . .
H H15 0.0786 0.5530 0.3321 0.033 Uiso calc R 1 . .
C C16 0.15368(10) 0.52489(18) 0.36981(13) 0.0231(6) Uani d . 1 . .
C C17 0.05388(12) 0.6731(2) 0.38862(16) 0.0344(7) Uani d . 1 . .
C C18 0.05544(14) 0.7287(2) 0.43844(18) 0.0419(9) Uani d . 1 . .
H H18A 0.0649 0.6966 0.4741 0.063 Uiso calc R 1 . .
H H18B 0.0214 0.7534 0.4300 0.063 Uiso calc R 1 . .
H H18C 0.0811 0.7720 0.4433 0.063 Uiso calc R 1 . .
C C19 0.04139(15) 0.7253(3) 0.33389(18) 0.0505(10) Uani d . 1 . .
H H19A 0.0089 0.7545 0.3264 0.076 Uiso calc R 1 . .
H H19B 0.0381 0.6898 0.3010 0.076 Uiso calc R 1 . .
H H19C 0.0692 0.7649 0.3393 0.076 Uiso calc R 1 . .
C C20 0.01111(15) 0.6101(3) 0.3802(2) 0.0587(13) Uani d . 1 . .
H H20A 0.0059 0.5783 0.3451 0.088 Uiso calc R 1 . .
H H20B -0.0210 0.6383 0.3765 0.088 Uiso calc R 1 . .
H H20C 0.0210 0.5733 0.4136 0.088 Uiso calc R 1 . .
C C21 0.15517(11) 0.4573(2) 0.32770(13) 0.0278(6) Uani d . 1 . .
C C22 0.10220(13) 0.4425(3) 0.28058(16) 0.0455(9) Uani d . 1 . .
H H22A 0.0778 0.4249 0.2984 0.068 Uiso calc R 1 . .
H H22B 0.1051 0.3998 0.2542 0.068 Uiso calc R 1 . .
H H22C 0.0898 0.4932 0.2589 0.068 Uiso calc R 1 . .
C C23 0.19178(13) 0.4830(2) 0.29713(15) 0.0366(8) Uani d . 1 . .
H H23A 0.1923 0.4405 0.2696 0.055 Uiso calc R 1 . .
H H23B 0.2266 0.4904 0.3258 0.055 Uiso calc R 1 . .
H H23C 0.1798 0.5346 0.2765 0.055 Uiso calc R 1 . .
C C24 0.17314(14) 0.3763(2) 0.35960(16) 0.0383(8) Uani d . 1 . .
H H24A 0.1747 0.3344 0.3321 0.057 Uiso calc R 1 . .
H H24B 0.1488 0.3592 0.3776 0.057 Uiso calc R 1 . .
H H24C 0.2075 0.3835 0.3895 0.057 Uiso calc R 1 . .
C C31 0.38962(10) 0.64423(17) 0.42079(12) 0.0209(5) Uani d . 1 . .
C C32 0.44176(10) 0.63478(18) 0.45940(13) 0.0230(6) Uani d . 1 . .
C C33 0.48008(10) 0.68774(19) 0.45542(13) 0.0247(6) Uani d . 1 . .
H H33 0.5147 0.6803 0.4813 0.030 Uiso calc R 1 . .
C C34 0.46936(11) 0.74999(19) 0.41545(13) 0.0255(6) Uani d . 1 . .
C C35 0.41809(11) 0.75707(19) 0.37726(13) 0.0261(6) Uani d . 1 . .
H H35 0.4101 0.7995 0.3492 0.031 Uiso calc R 1 . .
C C36 0.37823(11) 0.70633(18) 0.37764(13) 0.0225(5) Uani d . 1 . .
C C37 0.51156(11) 0.8114(2) 0.41629(15) 0.0315(7) Uani d . 1 . .
C C38 0.52635(19) 0.8631(3) 0.4711(2) 0.0594(12) Uani d . 1 . .
H H38A 0.4956 0.8903 0.4727 0.089 Uiso calc R 1 . .
H H38B 0.5517 0.9044 0.4707 0.089 Uiso calc R 1 . .
H H38C 0.5413 0.8278 0.5050 0.089 Uiso calc R 1 . .
C C39 0.49395(14) 0.8686(2) 0.36417(18) 0.0413(9) Uani d . 1 . .
H H39A 0.5225 0.9047 0.3656 0.062 Uiso calc R 1 . .
H H39B 0.4648 0.9017 0.3649 0.062 Uiso calc R 1 . .
H H39C 0.4832 0.8363 0.3285 0.062 Uiso calc R 1 . .
C C40 0.55927(13) 0.7654(3) 0.4160(2) 0.0466(10) Uani d . 1 . .
H H40A 0.5871 0.8045 0.4201 0.070 Uiso calc R 1 . .
H H40B 0.5508 0.7355 0.3795 0.070 Uiso calc R 1 . .
H H40C 0.5705 0.7267 0.4483 0.070 Uiso calc R 1 . .
C C41 0.32293(11) 0.71718(19) 0.33490(14) 0.0265(6) Uani d . 1 . .
C C42 0.31948(13) 0.7829(2) 0.28927(16) 0.0403(8) Uani d . 1 . .
H H42A 0.3416 0.7673 0.2680 0.060 Uiso calc R 1 . .
H H42B 0.3309 0.8356 0.3085 0.060 Uiso calc R 1 . .
H H42C 0.2837 0.7876 0.2623 0.060 Uiso calc R 1 . .
C C43 0.30158(14) 0.6380(2) 0.30144(16) 0.0395(8) Uani d . 1 . .
H H43A 0.3021 0.5944 0.3287 0.059 Uiso calc R 1 . .
H H43B 0.3230 0.6220 0.2794 0.059 Uiso calc R 1 . .
H H43C 0.2660 0.6470 0.2749 0.059 Uiso calc R 1 . .
C C44 0.28839(13) 0.7446(2) 0.36763(17) 0.0412(8) Uani d . 1 . .
H H44A 0.3021 0.7951 0.3888 0.062 Uiso calc R 1 . .
H H44B 0.2877 0.7017 0.3949 0.062 Uiso calc R 1 . .
H H44C 0.2533 0.7543 0.3400 0.062 Uiso calc R 1 . .
C C51 0.33861(10) 0.31035(17) 0.41651(12) 0.0217(5) Uani d . 1 . .
C C52 0.32485(10) 0.25835(18) 0.45449(13) 0.0232(6) Uani d . 1 . .
C C53 0.32302(11) 0.17272(18) 0.44667(13) 0.0251(6) Uani d . 1 . .
H H53 0.3148 0.1391 0.4733 0.030 Uiso calc R 1 . .
C C54 0.33277(11) 0.13648(18) 0.40197(13) 0.0254(6) Uani d . 1 . .
C C55 0.34397(11) 0.18913(18) 0.36348(13) 0.0262(6) Uani d . 1 . .
H H55 0.3494 0.1652 0.3313 0.031 Uiso calc R 1 . .
C C56 0.34763(11) 0.27323(18) 0.36900(13) 0.0235(6) Uani d . 1 . .
C C57 0.33084(12) 0.04404(18) 0.39251(14) 0.0295(6) Uani d . 1 . .
C C58 0.32820(14) -0.0032(2) 0.44429(15) 0.0400(7) Uani d . 1 . .
H H58A 0.2967 0.0121 0.4509 0.060 Uiso calc R 1 . .
H H58B 0.3584 0.0101 0.4787 0.060 Uiso calc R 1 . .
H H58C 0.3278 -0.0620 0.4366 0.060 Uiso calc R 1 . .
C C59 0.37920(14) 0.01503(19) 0.38204(18) 0.0412(9) Uani d . 1 . .
H H59A 0.4101 0.0315 0.4147 0.062 Uiso calc R 1 . .
H H59B 0.3799 0.0398 0.3464 0.062 Uiso calc R 1 . .
H H59C 0.3784 -0.0447 0.3783 0.062 Uiso calc R 1 . .
C C60 0.28270(13) 0.0230(2) 0.33925(15) 0.0354(7) Uani d . 1 . .
H H60A 0.2847 0.0509 0.3052 0.053 Uiso calc R 1 . .
H H60B 0.2517 0.0410 0.3458 0.053 Uiso calc R 1 . .
H H60C 0.2811 -0.0362 0.3328 0.053 Uiso calc R 1 . .
C C61 0.36371(11) 0.32632(19) 0.32718(13) 0.0270(6) Uani d . 1 . .
C C62 0.37092(16) 0.2755(2) 0.27878(16) 0.0422(8) Uani d . 1 . .
H H62A 0.3978 0.2343 0.2957 0.063 Uiso calc R 1 . .
H H62B 0.3811 0.3115 0.2533 0.063 Uiso calc R 1 . .
H H62C 0.3384 0.2482 0.2564 0.063 Uiso calc R 1 . .
C C63 0.32315(13) 0.3919(2) 0.29867(15) 0.0349(7) Uani d . 1 . .
H H63A 0.3346 0.4255 0.2729 0.052 Uiso calc R 1 . .
H H63B 0.3186 0.4267 0.3286 0.052 Uiso calc R 1 . .
H H63C 0.2903 0.3656 0.2763 0.052 Uiso calc R 1 . .
C C64 0.41582(13) 0.3676(3) 0.36162(17) 0.0405(8) Uani d . 1 . .
H H64A 0.4411 0.3257 0.3820 0.061 Uiso calc R 1 . .
H H64B 0.4112 0.4058 0.3898 0.061 Uiso calc R 1 . .
H H64C 0.4282 0.3974 0.3350 0.061 Uiso calc R 1 . .
O O4 0.5000 0.5945(4) 0.2500 0.0883(17) Uiso d S 1 . .
C C93 0.5353(3) 0.6383(6) 0.2305(4) 0.126(3) Uiso d . 1 . .
H H93A 0.5159 0.6757 0.1986 0.151 Uiso calc R 1 . .
H H93B 0.5589 0.6715 0.2625 0.151 Uiso calc R 1 . .
C C94 0.5640(3) 0.5821(5) 0.2110(3) 0.116(2) Uiso d . 1 . .
H H94A 0.5779 0.5392 0.2401 0.174 Uiso calc R 1 . .
H H94B 0.5924 0.6107 0.2048 0.174 Uiso calc R 1 . .
H H94C 0.5415 0.5573 0.1746 0.174 Uiso calc R 1 . .

loop_
_atom_site_aniso_label
_atom_site_aniso_U_11
_atom_site_aniso_U_22
_atom_site_aniso_U_33
_atom_site_aniso_U_12
_atom_site_aniso_U_13
_atom_site_aniso_U_23
Ce 0.01725(6) 0.01654(6) 0.02120(7) 0.00030(7) 0.00557(4) 0.00044(8)
O1 0.0187(8) 0.0272(12) 0.0316(10) 0.0048(9) 0.0047(7) -0.0087(10)
O2 0.0165(9) 0.0282(12) 0.0313(12) -0.0021(8) 0.0037(8) 0.0102(9)
O3 0.0331(12) 0.0187(10) 0.0342(12) -0.0025(9) 0.0183(10) -0.0014(9)
N1 0.0251(10) 0.0251(11) 0.0213(10) -0.0009(13) 0.0051(8) 0.0004(13)
N2 0.0250(12) 0.0234(12) 0.0213(12) 0.0008(10) 0.0052(10) -0.0030(10)
N3 0.0193(11) 0.0238(11) 0.0255(12) 0.0017(9) 0.0023(9) 0.0057(10)
N4 0.0247(12) 0.0231(12) 0.0218(12) 0.0006(10) 0.0090(9) 0.0003(10)
C1 0.0275(14) 0.0312(16) 0.0216(14) -0.0003(12) 0.0063(12) -0.0053(12)
C2 0.0271(15) 0.0289(17) 0.0256(16) -0.0010(13) 0.0056(12) -0.0060(13)
C3 0.0247(14) 0.0310(17) 0.0237(14) -0.0018(11) 0.0003(11) 0.0022(11)
C4 0.0235(12) 0.0279(17) 0.0296(14) 0.0034(13) 0.0033(10) 0.0079(14)
C5 0.0315(15) 0.0269(15) 0.0220(14) 0.0038(12) 0.0074(12) 0.0055(12)
C6 0.0341(16) 0.0219(15) 0.0300(17) -0.0003(12) 0.0176(14) 0.0023(13)
C7 0.0269(14) 0.0183(13) 0.0247(14) 0.0016(11) 0.0093(11) -0.0027(11)
C8 0.0164(12) 0.0264(15) 0.0272(14) 0.0020(11) 0.0041(11) 0.0020(12)
C9 0.0233(13) 0.0228(14) 0.0254(14) -0.0012(11) 0.0098(11) 0.0031(11)
C11 0.0206(13) 0.0217(14) 0.0247(14) 0.0015(10) 0.0094(11) -0.0002(11)
C12 0.0205(12) 0.0212(14) 0.0221(13) 0.0017(10) 0.0061(10) -0.0014(11)
C13 0.0268(13) 0.0195(14) 0.0305(15) 0.0041(11) 0.0117(12) -0.0004(11)
C14 0.0233(13) 0.0276(15) 0.0284(15) 0.0062(12) 0.0111(12) 0.0012(12)
C15 0.0195(13) 0.0350(17) 0.0265(15) 0.0020(12) 0.0060(11) -0.0024(13)
C16 0.0188(12) 0.0254(14) 0.0245(14) -0.0004(10) 0.0072(11) -0.0024(11)
C17 0.0225(14) 0.0342(18) 0.0453(19) 0.0072(13) 0.0110(14) -0.0027(15)
C18 0.0328(17) 0.043(2) 0.054(2) 0.0115(16) 0.0209(17) -0.0049(18)
C19 0.0389(19) 0.056(3) 0.046(2) 0.0221(18) 0.0029(17) 0.0016(19)
C20 0.0282(19) 0.046(2) 0.103(4) 0.0008(17) 0.024(2) -0.018(2)
C21 0.0197(13) 0.0354(18) 0.0274(15) -0.0033(12) 0.0075(11) -0.0089(13)
C22 0.0289(16) 0.061(3) 0.040(2) -0.0035(16) 0.0044(15) -0.0242(19)
C23 0.0373(16) 0.045(2) 0.0325(16) -0.0064(14) 0.0190(14) -0.0111(14)
C24 0.0422(18) 0.0296(17) 0.045(2) -0.0042(15) 0.0174(16) -0.0087(15)
C31 0.0172(12) 0.0192(13) 0.0247(14) -0.0008(10) 0.0059(10) 0.0001(11)
C32 0.0181(12) 0.0245(14) 0.0254(14) -0.0009(11) 0.0068(11) -0.0005(12)
C33 0.0149(12) 0.0291(15) 0.0284(15) 0.0003(11) 0.0059(11) 0.0008(12)
C34 0.0183(12) 0.0269(15) 0.0314(15) -0.0050(11) 0.0091(11) -0.0016(12)
C35 0.0241(13) 0.0251(15) 0.0281(15) -0.0026(11) 0.0084(12) 0.0032(12)
C36 0.0214(13) 0.0205(14) 0.0241(14) -0.0023(11) 0.0066(11) 0.0014(11)
C37 0.0185(13) 0.0355(17) 0.0395(18) -0.0082(12) 0.0093(12) 0.0014(14)
C38 0.068(3) 0.057(3) 0.057(3) -0.038(2) 0.027(2) -0.019(2)
C39 0.0293(17) 0.037(2) 0.058(2) -0.0082(15) 0.0170(17) 0.0120(18)
C40 0.0211(15) 0.050(2) 0.069(3) 0.0003(15) 0.0177(17) 0.015(2)
C41 0.0195(13) 0.0251(15) 0.0294(15) -0.0011(11) 0.0026(12) 0.0080(12)
C42 0.0262(16) 0.040(2) 0.046(2) -0.0010(14) 0.0024(14) 0.0195(17)
C43 0.0343(17) 0.0377(19) 0.0346(18) -0.0087(15) -0.0017(14) 0.0015(15)
C44 0.0260(15) 0.046(2) 0.051(2) 0.0091(15) 0.0133(15) 0.0083(18)
C51 0.0191(12) 0.0190(13) 0.0243(14) 0.0005(10) 0.0046(11) -0.0011(11)
C52 0.0210(13) 0.0223(14) 0.0251(14) 0.0000(10) 0.0071(11) 0.0009(11)
C53 0.0251(14) 0.0216(14) 0.0276(15) -0.0023(11) 0.0083(12) 0.0010(12)
C54 0.0251(14) 0.0192(14) 0.0309(15) -0.0001(11) 0.0091(12) -0.0032(12)
C55 0.0286(14) 0.0237(14) 0.0262(15) 0.0026(12) 0.0100(12) -0.0034(12)
C56 0.0213(13) 0.0223(14) 0.0268(15) 0.0001(11) 0.0085(12) -0.0006(12)
C57 0.0343(16) 0.0183(15) 0.0353(17) -0.0014(12) 0.0120(13) -0.0032(12)
C58 0.0568(19) 0.0215(14) 0.0407(17) 0.0005(19) 0.0165(15) 0.0009(19)
C59 0.0398(18) 0.024(2) 0.061(2) 0.0037(13) 0.0199(17) -0.0062(15)
C60 0.0393(17) 0.0280(17) 0.0386(18) -0.0020(13) 0.0138(15) -0.0073(13)
C61 0.0261(14) 0.0276(15) 0.0289(15) 0.0004(12) 0.0122(12) 0.0007(12)
C62 0.059(2) 0.0370(19) 0.040(2) 0.0008(17) 0.0293(18) 0.0010(16)
C63 0.0332(17) 0.0343(18) 0.0362(18) 0.0025(14) 0.0113(14) 0.0095(15)
C64 0.0263(15) 0.051(2) 0.046(2) -0.0070(15) 0.0146(15) 0.0012(17)

loop_
_atom_type_symbol
_atom_type_description
_atom_type_scat_dispersion_real
_atom_type_scat_dispersion_imag
_atom_type_scat_source
C C 0.0033 0.0016 'International Tables Vol C Tables 4.2.6.8 and 6.1.1.4'
H H 0.0000 0.0000 'International Tables Vol C Tables 4.2.6.8 and 6.1.1.4'
N N 0.0061 0.0033 'International Tables Vol C Tables 4.2.6.8 and 6.1.1.4'
O O 0.0106 0.0060 'International Tables Vol C Tables 4.2.6.8 and 6.1.1.4'
Ce Ce -0.2486 2.6331 'International Tables Vol C Tables 4.2.6.8 and 6.1.1.4'

loop_
_geom_angle_atom_site_label_1
_geom_angle_atom_site_label_2
_geom_angle_atom_site_label_3
_geom_angle_site_symmetry_1
_geom_angle_site_symmetry_3
_geom_angle
_geom_angle_publ_flag
O1 Ce O2 . . 96.91(8) ?
O1 Ce O3 . . 96.93(8) ?
O2 Ce O3 . . 97.81(8) ?
O1 Ce N3 . . 162.71(8) ?
O2 Ce N3 . . 68.39(8) ?
O3 Ce N3 . . 94.17(8) ?
O1 Ce N4 . . 92.25(8) ?
O2 Ce N4 . . 164.76(8) ?
O3 Ce N4 . . 68.91(8) ?
N3 Ce N4 . . 104.12(8) ?
O1 Ce N2 . . 68.39(8) ?
O2 Ce N2 . . 92.29(8) ?
O3 Ce N2 . . 163.18(8) ?
N3 Ce N2 . . 102.06(8) ?
N4 Ce N2 . . 102.43(8) ?
O1 Ce N1 . . 119.69(7) ?
O2 Ce N1 . . 119.85(8) ?
O3 Ce N1 . . 120.37(8) ?
N3 Ce N1 . . 64.49(8) ?
N4 Ce N1 . . 64.68(8) ?
N2 Ce N1 . . 64.44(8) ?
C11 O1 Ce . . 149.52(19) ?
C31 O2 Ce . . 149.49(19) ?
C51 O3 Ce . . 148.04(18) ?
C5 N1 C1 . . 110.0(2) ?
C5 N1 C3 . . 109.9(2) ?
C1 N1 C3 . . 109.6(2) ?
C5 N1 Ce . . 108.91(17) ?
C1 N1 Ce . . 109.33(17) ?
C3 N1 Ce . . 109.07(16) ?
C7 N2 C2 . . 117.6(2) ?
C7 N2 Ce . . 130.4(2) ?
C2 N2 Ce . . 112.03(18) ?
C8 N3 C4 . . 117.3(2) ?
C8 N3 Ce . . 131.2(2) ?
C4 N3 Ce . . 111.47(17) ?
C9 N4 C6 . . 117.2(2) ?
C9 N4 Ce . . 130.58(19) ?
C6 N4 Ce . . 112.20(18) ?
N1 C1 C2 . . 112.1(2) ?
N1 C1 H1A . . 109.2 ?
C2 C1 H1A . . 109.2 ?
N1 C1 H1B . . 109.2 ?
C2 C1 H1B . . 109.2 ?
H1A C1 H1B . . 107.9 ?
N2 C2 C1 . . 108.7(3) ?
N2 C2 H2A . . 110.0 ?
C1 C2 H2A . . 110.0 ?
N2 C2 H2B . . 110.0 ?
C1 C2 H2B . . 110.0 ?
H2A C2 H2B . . 108.3 ?
N1 C3 C4 . . 111.5(2) ?
N1 C3 H3A . . 109.3 ?
C4 C3 H3A . . 109.3 ?
N1 C3 H3B . . 109.3 ?
C4 C3 H3B . . 109.3 ?
H3A C3 H3B . . 108.0 ?
N3 C4 C3 . . 107.8(2) ?
N3 C4 H4A . . 110.2 ?
C3 C4 H4A . . 110.2 ?
N3 C4 H4B . . 110.2 ?
C3 C4 H4B . . 110.2 ?
H4A C4 H4B . . 108.5 ?
N1 C5 C6 . . 112.2(2) ?
N1 C5 H5A . . 109.2 ?
C6 C5 H5A . . 109.2 ?
N1 C5 H5B . . 109.2 ?
C6 C5 H5B . . 109.2 ?
H5A C5 H5B . . 107.9 ?
N4 C6 C5 . . 108.2(2) ?
N4 C6 H6A . . 110.1 ?
C5 C6 H6A . . 110.1 ?
N4 C6 H6B . . 110.1 ?
C5 C6 H6B . . 110.1 ?
H6A C6 H6B . . 108.4 ?
N2 C7 C12 . . 127.7(3) ?
N2 C7 H7 . . 116.1 ?
C12 C7 H7 . . 116.1 ?
N3 C8 C32 . . 127.4(3) ?
N3 C8 H8 . . 116.3 ?
C32 C8 H8 . . 116.3 ?
N4 C9 C52 . . 127.5(3) ?
N4 C9 H9 . . 116.2 ?
C52 C9 H9 . . 116.2 ?
O1 C11 C12 . . 119.9(3) ?
O1 C11 C16 . . 121.2(2) ?
C12 C11 C16 . . 118.9(2) ?
C13 C12 C11 . . 119.9(3) ?
C13 C12 C7 . . 116.7(3) ?
C11 C12 C7 . . 123.2(2) ?
C14 C13 C12 . . 121.9(3) ?
C14 C13 H13 . . 119.0 ?
C12 C13 H13 . . 119.0 ?
C13 C14 C15 . . 117.2(3) ?
C13 C14 C17 . . 123.4(3) ?
C15 C14 C17 . . 119.4(3) ?
C16 C15 C14 . . 124.4(3) ?
C16 C15 H15 . . 117.8 ?
C14 C15 H15 . . 117.8 ?
C15 C16 C11 . . 117.7(3) ?
C15 C16 C21 . . 122.1(3) ?
C11 C16 C21 . . 120.1(2) ?
C18 C17 C20 . . 107.6(3) ?
C18 C17 C19 . . 108.6(3) ?
C20 C17 C19 . . 109.9(4) ?
C18 C17 C14 . . 111.8(3) ?
C20 C17 C14 . . 110.4(3) ?
C19 C17 C14 . . 108.6(3) ?
C17 C18 H18A . . 109.5 ?
C17 C18 H18B . . 109.5 ?
H18A C18 H18B . . 109.5 ?
C17 C18 H18C . . 109.5 ?
H18A C18 H18C . . 109.5 ?
H18B C18 H18C . . 109.5 ?
C17 C19 H19A . . 109.5 ?
C17 C19 H19B . . 109.5 ?
H19A C19 H19B . . 109.5 ?
C17 C19 H19C . . 109.5 ?
H19A C19 H19C . . 109.5 ?
H19B C19 H19C . . 109.5 ?
C17 C20 H20A . . 109.5 ?
C17 C20 H20B . . 109.5 ?
H20A C20 H20B . . 109.5 ?
C17 C20 H20C . . 109.5 ?
H20A C20 H20C . . 109.5 ?
H20B C20 H20C . . 109.5 ?
C24 C21 C22 . . 107.5(3) ?
C24 C21 C16 . . 110.8(3) ?
C22 C21 C16 . . 112.2(3) ?
C24 C21 C23 . . 110.0(3) ?
C22 C21 C23 . . 107.0(3) ?
C16 C21 C23 . . 109.2(3) ?
C21 C22 H22A . . 109.5 ?
C21 C22 H22B . . 109.5 ?
H22A C22 H22B . . 109.5 ?
C21 C22 H22C . . 109.5 ?
H22A C22 H22C . . 109.5 ?
H22B C22 H22C . . 109.5 ?
C21 C23 H23A . . 109.5 ?
C21 C23 H23B . . 109.5 ?
H23A C23 H23B . . 109.5 ?
C21 C23 H23C . . 109.5 ?
H23A C23 H23C . . 109.5 ?
H23B C23 H23C . . 109.5 ?
C21 C24 H24A . . 109.5 ?
C21 C24 H24B . . 109.5 ?
H24A C24 H24B . . 109.5 ?
C21 C24 H24C . . 109.5 ?
H24A C24 H24C . . 109.5 ?
H24B C24 H24C . . 109.5 ?
O2 C31 C36 . . 121.5(2) ?
O2 C31 C32 . . 120.1(3) ?
C36 C31 C32 . . 118.4(2) ?
C33 C32 C31 . . 119.9(3) ?
C33 C32 C8 . . 116.7(3) ?
C31 C32 C8 . . 122.9(2) ?
C34 C33 C32 . . 122.4(3) ?
C34 C33 H33 . . 118.8 ?
C32 C33 H33 . . 118.8 ?
C33 C34 C35 . . 116.7(3) ?
C33 C34 C37 . . 120.6(3) ?
C35 C34 C37 . . 122.6(3) ?
C36 C35 C34 . . 124.4(3) ?
C36 C35 H35 . . 117.8 ?
C34 C35 H35 . . 117.8 ?
C35 C36 C31 . . 118.1(3) ?
C35 C36 C41 . . 122.1(3) ?
C31 C36 C41 . . 119.8(2) ?
C38 C37 C39 . . 108.4(3) ?
C38 C37 C40 . . 108.9(3) ?
C39 C37 C40 . . 108.0(3) ?
C38 C37 C34 . . 109.2(3) ?
C39 C37 C34 . . 112.4(3) ?
C40 C37 C34 . . 109.8(3) ?
C37 C38 H38A . . 109.5 ?
C37 C38 H38B . . 109.5 ?
H38A C38 H38B . . 109.5 ?
C37 C38 H38C . . 109.5 ?
H38A C38 H38C . . 109.5 ?
H38B C38 H38C . . 109.5 ?
C37 C39 H39A . . 109.5 ?
C37 C39 H39B . . 109.5 ?
H39A C39 H39B . . 109.5 ?
C37 C39 H39C . . 109.5 ?
H39A C39 H39C . . 109.5 ?
H39B C39 H39C . . 109.5 ?
C37 C40 H40A . . 109.5 ?
C37 C40 H40B . . 109.5 ?
H40A C40 H40B . . 109.5 ?
C37 C40 H40C . . 109.5 ?
H40A C40 H40C . . 109.5 ?
H40B C40 H40C . . 109.5 ?
C36 C41 C44 . . 109.4(3) ?
C36 C41 C43 . . 111.8(3) ?
C44 C41 C43 . . 109.8(3) ?
C36 C41 C42 . . 111.7(2) ?
C44 C41 C42 . . 107.7(3) ?
C43 C41 C42 . . 106.4(3) ?
C41 C42 H42A . . 109.5 ?
C41 C42 H42B . . 109.5 ?
H42A C42 H42B . . 109.5 ?
C41 C42 H42C . . 109.5 ?
H42A C42 H42C . . 109.5 ?
H42B C42 H42C . . 109.5 ?
C41 C43 H43A . . 109.5 ?
C41 C43 H43B . . 109.5 ?
H43A C43 H43B . . 109.5 ?
C41 C43 H43C . . 109.5 ?
H43A C43 H43C . . 109.5 ?
H43B C43 H43C . . 109.5 ?
C41 C44 H44A . . 109.5 ?
C41 C44 H44B . . 109.5 ?
H44A C44 H44B . . 109.5 ?
C41 C44 H44C . . 109.5 ?
H44A C44 H44C . . 109.5 ?
H44B C44 H44C . . 109.5 ?
O3 C51 C52 . . 120.2(3) ?
O3 C51 C56 . . 122.0(3) ?
C52 C51 C56 . . 117.7(3) ?
C53 C52 C51 . . 120.4(3) ?
C53 C52 C9 . . 115.9(3) ?
C51 C52 C9 . . 123.4(3) ?
C54 C53 C52 . . 122.2(3) ?
C54 C53 H53 . . 118.9 ?
C52 C53 H53 . . 118.9 ?
C53 C54 C55 . . 116.5(3) ?
C53 C54 C57 . . 123.1(3) ?
C55 C54 C57 . . 120.4(3) ?
C56 C55 C54 . . 124.7(3) ?
C56 C55 H55 . . 117.7 ?
C54 C55 H55 . . 117.7 ?
C55 C56 C51 . . 118.4(3) ?
C55 C56 C61 . . 121.5(3) ?
C51 C56 C61 . . 120.0(3) ?
C58 C57 C54 . . 112.4(3) ?
C58 C57 C59 . . 107.6(3) ?
C54 C57 C59 . . 110.3(3) ?
C58 C57 C60 . . 108.5(3) ?
C54 C57 C60 . . 108.9(3) ?
C59 C57 C60 . . 109.1(3) ?
C57 C58 H58A . . 109.5 ?
C57 C58 H58B . . 109.5 ?
H58A C58 H58B . . 109.5 ?
C57 C58 H58C . . 109.5 ?
H58A C58 H58C . . 109.5 ?
H58B C58 H58C . . 109.5 ?
C57 C59 H59A . . 109.5 ?
C57 C59 H59B . . 109.5 ?
H59A C59 H59B . . 109.5 ?
C57 C59 H59C . . 109.5 ?
H59A C59 H59C . . 109.5 ?
H59B C59 H59C . . 109.5 ?
C57 C60 H60A . . 109.5 ?
C57 C60 H60B . . 109.5 ?
H60A C60 H60B . . 109.5 ?
C57 C60 H60C . . 109.5 ?
H60A C60 H60C . . 109.5 ?
H60B C60 H60C . . 109.5 ?
C63 C61 C62 . . 107.6(3) ?
C63 C61 C56 . . 111.1(2) ?
C62 C61 C56 . . 112.2(3) ?
C63 C61 C64 . . 109.6(3) ?
C62 C61 C64 . . 107.8(3) ?
C56 C61 C64 . . 108.5(3) ?
C61 C62 H62A . . 109.5 ?
C61 C62 H62B . . 109.5 ?
H62A C62 H62B . . 109.5 ?
C61 C62 H62C . . 109.5 ?
H62A C62 H62C . . 109.5 ?
H62B C62 H62C . . 109.5 ?
C61 C63 H63A . . 109.5 ?
C61 C63 H63B . . 109.5 ?
H63A C63 H63B . . 109.5 ?
C61 C63 H63C . . 109.5 ?
H63A C63 H63C . . 109.5 ?
H63B C63 H63C . . 109.5 ?
C61 C64 H64A . . 109.5 ?
C61 C64 H64B . . 109.5 ?
H64A C64 H64B . . 109.5 ?
C61 C64 H64C . . 109.5 ?
H64A C64 H64C . . 109.5 ?
H64B C64 H64C . . 109.5 ?
C93 O4 C93 2_655 . 120.1(9) ?
C94 C93 O4 . . 109.5(7) ?
C94 C93 H93A . . 109.8 ?
O4 C93 H93A . . 109.8 ?
C94 C93 H93B . . 109.8 ?
O4 C93 H93B . . 109.8 ?
H93A C93 H93B . . 108.2 ?
C93 C94 H94A . . 109.5 ?
C93 C94 H94B . . 109.5 ?
H94A C94 H94B . . 109.5 ?
C93 C94 H94C . . 109.5 ?
H94A C94 H94C . . 109.5 ?
H94B C94 H94C . . 109.5 ?

loop_
_geom_bond_atom_site_label_1
_geom_bond_atom_site_label_2
_geom_bond_site_symmetry_2
_geom_bond_distance
_geom_bond_publ_flag
Ce O1 . 2.262(2) ?
Ce O2 . 2.268(2) ?
Ce O3 . 2.279(2) ?
Ce N3 . 2.614(2) ?
Ce N4 . 2.616(2) ?
Ce N2 . 2.630(2) ?
Ce N1 . 2.860(2) ?
O1 C11 . 1.309(3) ?
O2 C31 . 1.302(3) ?
O3 C51 . 1.299(4) ?
N1 C5 . 1.477(4) ?
N1 C1 . 1.487(4) ?
N1 C3 . 1.489(4) ?
N2 C7 . 1.283(4) ?
N2 C2 . 1.465(4) ?
N3 C8 . 1.282(4) ?
N3 C4 . 1.466(4) ?
N4 C9 . 1.277(4) ?
N4 C6 . 1.469(4) ?
C1 C2 . 1.516(5) ?
C1 H1A . 0.9900 ?
C1 H1B . 0.9900 ?
C2 H2A . 0.9900 ?
C2 H2B . 0.9900 ?
C3 C4 . 1.526(4) ?
C3 H3A . 0.9900 ?
C3 H3B . 0.9900 ?
C4 H4A . 0.9900 ?
C4 H4B . 0.9900 ?
C5 C6 . 1.523(5) ?
C5 H5A . 0.9900 ?
C5 H5B . 0.9900 ?
C6 H6A . 0.9900 ?
C6 H6B . 0.9900 ?
C7 C12 . 1.449(4) ?
C7 H7 . 0.9500 ?
C8 C32 . 1.445(4) ?
C8 H8 . 0.9500 ?
C9 C52 . 1.452(4) ?
C9 H9 . 0.9500 ?
C11 C12 . 1.417(4) ?
C11 C16 . 1.424(4) ?
C12 C13 . 1.409(4) ?
C13 C14 . 1.365(4) ?
C13 H13 . 0.9500 ?
C14 C15 . 1.403(4) ?
C14 C17 . 1.535(4) ?
C15 C16 . 1.381(4) ?
C15 H15 . 0.9500 ?
C16 C21 . 1.532(4) ?
C17 C18 . 1.524(5) ?
C17 C20 . 1.530(5) ?
C17 C19 . 1.534(5) ?
C18 H18A . 0.9800 ?
C18 H18B . 0.9800 ?
C18 H18C . 0.9800 ?
C19 H19A . 0.9800 ?
C19 H19B . 0.9800 ?
C19 H19C . 0.9800 ?
C20 H20A . 0.9800 ?
C20 H20B . 0.9800 ?
C20 H20C . 0.9800 ?
C21 C24 . 1.531(5) ?
C21 C22 . 1.531(4) ?
C21 C23 . 1.535(4) ?
C22 H22A . 0.9800 ?
C22 H22B . 0.9800 ?
C22 H22C . 0.9800 ?
C23 H23A . 0.9800 ?
C23 H23B . 0.9800 ?
C23 H23C . 0.9800 ?
C24 H24A . 0.9800 ?
C24 H24B . 0.9800 ?
C24 H24C . 0.9800 ?
C31 C36 . 1.426(4) ?
C31 C32 . 1.427(4) ?
C32 C33 . 1.405(4) ?
C33 C34 . 1.376(4) ?
C33 H33 . 0.9500 ?
C34 C35 . 1.401(4) ?
C34 C37 . 1.540(4) ?
C35 C36 . 1.388(4) ?
C35 H35 . 0.9500 ?
C36 C41 . 1.529(4) ?
C37 C38 . 1.525(5) ?
C37 C39 . 1.526(5) ?
C37 C40 . 1.528(5) ?
C38 H38A . 0.9800 ?
C38 H38B . 0.9800 ?
C38 H38C . 0.9800 ?
C39 H39A . 0.9800 ?
C39 H39B . 0.9800 ?
C39 H39C . 0.9800 ?
C40 H40A . 0.9800 ?
C40 H40B . 0.9800 ?
C40 H40C . 0.9800 ?
C41 C44 . 1.535(4) ?
C41 C43 . 1.536(5) ?
C41 C42 . 1.539(4) ?
C42 H42A . 0.9800 ?
C42 H42B . 0.9800 ?
C42 H42C . 0.9800 ?
C43 H43A . 0.9800 ?
C43 H43B . 0.9800 ?
C43 H43C . 0.9800 ?
C44 H44A . 0.9800 ?
C44 H44B . 0.9800 ?
C44 H44C . 0.9800 ?
C51 C52 . 1.423(4) ?
C51 C56 . 1.429(4) ?
C52 C53 . 1.411(4) ?
C53 C54 . 1.371(4) ?
C53 H53 . 0.9500 ?
C54 C55 . 1.404(4) ?
C54 C57 . 1.527(4) ?
C55 C56 . 1.382(4) ?
C55 H55 . 0.9500 ?
C56 C61 . 1.540(4) ?
C57 C58 . 1.525(5) ?
C57 C59 . 1.537(4) ?
C57 C60 . 1.540(5) ?
C58 H58A . 0.9800 ?
C58 H58B . 0.9800 ?
C58 H58C . 0.9800 ?
C59 H59A . 0.9800 ?
C59 H59B . 0.9800 ?
C59 H59C . 0.9800 ?
C60 H60A . 0.9800 ?
C60 H60B . 0.9800 ?
C60 H60C . 0.9800 ?
C61 C63 . 1.531(4) ?
C61 C62 . 1.534(4) ?
C61 C64 . 1.545(5) ?
C62 H62A . 0.9800 ?
C62 H62B . 0.9800 ?
C62 H62C . 0.9800 ?
C63 H63A . 0.9800 ?
C63 H63B . 0.9800 ?
C63 H63C . 0.9800 ?
C64 H64A . 0.9800 ?
C64 H64B . 0.9800 ?
C64 H64C . 0.9800 ?
O4 C93 2_655 1.435(8) ?
O4 C93 . 1.435(8) ?
C93 C94 . 1.414(10) ?
C93 H93A . 0.9900 ?
C93 H93B . 0.9900 ?
C94 H94A . 0.9800 ?
C94 H94B . 0.9800 ?
C94 H94C . 0.9800 ?

loop_
_geom_torsion_atom_site_label_1
_geom_torsion_atom_site_label_2
_geom_torsion_atom_site_label_3
_geom_torsion_atom_site_label_4
_geom_torsion_site_symmetry_1
_geom_torsion_site_symmetry_2
_geom_torsion_site_symmetry_3
_geom_torsion_site_symmetry_4
_geom_torsion
_geom_torsion_publ_flag
O2 Ce O1 C11 . . . . -78.9(4) ?
O3 Ce O1 C11 . . . . -177.7(4) ?
N3 Ce O1 C11 . . . . -48.1(5) ?
N4 Ce O1 C11 . . . . 113.3(4) ?
N2 Ce O1 C11 . . . . 10.8(4) ?
N1 Ce O1 C11 . . . . 51.3(4) ?
O1 Ce O2 C31 . . . . 171.1(4) ?
O3 Ce O2 C31 . . . . -90.9(4) ?
N3 Ce O2 C31 . . . . 0.5(4) ?
N4 Ce O2 C31 . . . . -62.3(6) ?
N2 Ce O2 C31 . . . . 102.6(4) ?
N1 Ce O2 C31 . . . . 41.0(4) ?
O1 Ce O3 C51 . . . . -75.9(4) ?
O2 Ce O3 C51 . . . . -173.9(4) ?
N3 Ce O3 C51 . . . . 117.4(4) ?
N4 Ce O3 C51 . . . . 13.8(4) ?
N2 Ce O3 C51 . . . . -47.5(5) ?
N1 Ce O3 C51 . . . . 54.6(4) ?
O1 Ce N1 C5 . . . . 80.51(19) ?
O2 Ce N1 C5 . . . . -160.35(16) ?
O3 Ce N1 C5 . . . . -39.17(19) ?
N3 Ce N1 C5 . . . . -118.44(19) ?
N4 Ce N1 C5 . . . . 3.20(16) ?
N2 Ce N1 C5 . . . . 122.56(18) ?
O1 Ce N1 C1 . . . . -39.7(2) ?
O2 Ce N1 C1 . . . . 79.43(19) ?
O3 Ce N1 C1 . . . . -159.39(18) ?
N3 Ce N1 C1 . . . . 121.3(2) ?
N4 Ce N1 C1 . . . . -117.0(2) ?
N2 Ce N1 C1 . . . . 2.34(18) ?
O1 Ce N1 C3 . . . . -159.51(19) ?
O2 Ce N1 C3 . . . . -40.4(2) ?
O3 Ce N1 C3 . . . . 80.8(2) ?
N3 Ce N1 C3 . . . . 1.54(19) ?
N4 Ce N1 C3 . . . . 123.2(2) ?
N2 Ce N1 C3 . . . . -117.5(2) ?
O1 Ce N2 C7 . . . . -8.5(2) ?
O2 Ce N2 C7 . . . . 88.0(3) ?
O3 Ce N2 C7 . . . . -39.0(4) ?
N3 Ce N2 C7 . . . . 156.4(3) ?
N4 Ce N2 C7 . . . . -96.0(3) ?
N1 Ce N2 C7 . . . . -149.8(3) ?
O1 Ce N2 C2 . . . . 171.1(2) ?
O2 Ce N2 C2 . . . . -92.4(2) ?
O3 Ce N2 C2 . . . . 140.6(3) ?
N3 Ce N2 C2 . . . . -24.0(2) ?
N4 Ce N2 C2 . . . . 83.6(2) ?
N1 Ce N2 C2 . . . . 29.83(19) ?
O1 Ce N3 C8 . . . . -39.6(4) ?
O2 Ce N3 C8 . . . . -6.4(3) ?
O3 Ce N3 C8 . . . . 90.3(3) ?
N4 Ce N3 C8 . . . . 159.6(3) ?
N2 Ce N3 C8 . . . . -94.1(3) ?
N1 Ce N3 C8 . . . . -147.9(3) ?
O1 Ce N3 C4 . . . . 139.9(2) ?
O2 Ce N3 C4 . . . . 173.0(2) ?
O3 Ce N3 C4 . . . . -90.2(2) ?
N4 Ce N3 C4 . . . . -20.9(2) ?
N2 Ce N3 C4 . . . . 85.4(2) ?
N1 Ce N3 C4 . . . . 31.58(19) ?
O1 Ce N4 C9 . . . . 87.4(3) ?
O2 Ce N4 C9 . . . . -39.6(5) ?
O3 Ce N4 C9 . . . . -9.2(2) ?
N3 Ce N4 C9 . . . . -98.2(3) ?
N2 Ce N4 C9 . . . . 155.8(3) ?
N1 Ce N4 C9 . . . . -150.6(3) ?
O1 Ce N4 C6 . . . . -92.6(2) ?
O2 Ce N4 C6 . . . . 140.4(3) ?
O3 Ce N4 C6 . . . . 170.9(2) ?
N3 Ce N4 C6 . . . . 81.8(2) ?
N2 Ce N4 C6 . . . . -24.2(2) ?
N1 Ce N4 C6 . . . . 29.44(18) ?
C5 N1 C1 C2 . . . . -152.9(2) ?
C3 N1 C1 C2 . . . . 86.2(3) ?
Ce N1 C1 C2 . . . . -33.3(3) ?
C7 N2 C2 C1 . . . . 118.9(3) ?
Ce N2 C2 C1 . . . . -60.8(3) ?
N1 C1 C2 N2 . . . . 63.7(3) ?
C5 N1 C3 C4 . . . . 86.2(3) ?
C1 N1 C3 C4 . . . . -152.8(2) ?
Ce N1 C3 C4 . . . . -33.2(3) ?
C8 N3 C4 C3 . . . . 116.4(3) ?
Ce N3 C4 C3 . . . . -63.2(3) ?
N1 C3 C4 N3 . . . . 65.0(3) ?
C1 N1 C5 C6 . . . . 85.3(3) ?
C3 N1 C5 C6 . . . . -154.0(2) ?
Ce N1 C5 C6 . . . . -34.5(3) ?
C9 N4 C6 C5 . . . . 119.6(3) ?
Ce N4 C6 C5 . . . . -60.4(3) ?
N1 C5 C6 N4 . . . . 64.4(3) ?
C2 N2 C7 C12 . . . . -173.6(3) ?
Ce N2 C7 C12 . . . . 6.0(5) ?
C4 N3 C8 C32 . . . . -171.8(3) ?
Ce N3 C8 C32 . . . . 7.6(5) ?
C6 N4 C9 C52 . . . . -174.6(3) ?
Ce N4 C9 C52 . . . . 5.4(5) ?
Ce O1 C11 C12 . . . . -7.3(5) ?
Ce O1 C11 C16 . . . . 174.0(3) ?
O1 C11 C12 C13 . . . . -178.1(3) ?
C16 C11 C12 C13 . . . . 0.6(4) ?
O1 C11 C12 C7 . . . . -3.5(4) ?
C16 C11 C12 C7 . . . . 175.2(3) ?
N2 C7 C12 C13 . . . . 177.0(3) ?
N2 C7 C12 C11 . . . . 2.3(5) ?
C11 C12 C13 C14 . . . . -0.6(4) ?
C7 C12 C13 C14 . . . . -175.6(3) ?
C12 C13 C14 C15 . . . . -0.3(4) ?
C12 C13 C14 C17 . . . . -178.4(3) ?
C13 C14 C15 C16 . . . . 1.3(5) ?
C17 C14 C15 C16 . . . . 179.5(3) ?
C14 C15 C16 C11 . . . . -1.3(5) ?
C14 C15 C16 C21 . . . . -179.4(3) ?
O1 C11 C16 C15 . . . . 179.0(3) ?
C12 C11 C16 C15 . . . . 0.4(4) ?
O1 C11 C16 C21 . . . . -2.9(4) ?
C12 C11 C16 C21 . . . . 178.5(3) ?
C13 C14 C17 C18 . . . . -11.6(5) ?
C15 C14 C17 C18 . . . . 170.3(3) ?
C13 C14 C17 C20 . . . . -131.4(4) ?
C15 C14 C17 C20 . . . . 50.5(4) ?
C13 C14 C17 C19 . . . . 108.1(4) ?
C15 C14 C17 C19 . . . . -69.9(4) ?
C15 C16 C21 C24 . . . . -121.6(3) ?
C11 C16 C21 C24 . . . . 60.4(4) ?
C15 C16 C21 C22 . . . . -1.4(4) ?
C11 C16 C21 C22 . . . . -179.5(3) ?
C15 C16 C21 C23 . . . . 117.1(3) ?
C11 C16 C21 C23 . . . . -60.9(4) ?
Ce O2 C31 C36 . . . . -174.5(3) ?
Ce O2 C31 C32 . . . . 4.4(6) ?
O2 C31 C32 C33 . . . . -177.0(3) ?
C36 C31 C32 C33 . . . . 2.0(4) ?
O2 C31 C32 C8 . . . . -5.4(4) ?
C36 C31 C32 C8 . . . . 173.6(3) ?
N3 C8 C32 C33 . . . . 171.4(3) ?
N3 C8 C32 C31 . . . . -0.5(5) ?
C31 C32 C33 C34 . . . . 0.5(4) ?
C8 C32 C33 C34 . . . . -171.6(3) ?
C32 C33 C34 C35 . . . . -1.7(4) ?
C32 C33 C34 C37 . . . . 174.3(3) ?
C33 C34 C35 C36 . . . . 0.5(5) ?
C37 C34 C35 C36 . . . . -175.5(3) ?
C34 C35 C36 C31 . . . . 2.0(5) ?
C34 C35 C36 C41 . . . . 179.9(3) ?
O2 C31 C36 C35 . . . . 175.8(3) ?
C32 C31 C36 C35 . . . . -3.1(4) ?
O2 C31 C36 C41 . . . . -2.1(4) ?
C32 C31 C36 C41 . . . . 179.0(3) ?
C33 C34 C37 C38 . . . . -66.9(4) ?
C35 C34 C37 C38 . . . . 108.9(4) ?
C33 C34 C37 C39 . . . . 172.7(3) ?
C35 C34 C37 C39 . . . . -11.5(4) ?
C33 C34 C37 C40 . . . . 52.5(4) ?
C35 C34 C37 C40 . . . . -131.7(3) ?
C35 C36 C41 C44 . . . . -112.8(3) ?
C31 C36 C41 C44 . . . . 65.0(4) ?
C35 C36 C41 C43 . . . . 125.3(3) ?
C31 C36 C41 C43 . . . . -56.8(4) ?
C35 C36 C41 C42 . . . . 6.3(4) ?
C31 C36 C41 C42 . . . . -175.8(3) ?
Ce O3 C51 C52 . . . . -11.0(5) ?
Ce O3 C51 C56 . . . . 169.1(3) ?
O3 C51 C52 C53 . . . . -176.6(3) ?
C56 C51 C52 C53 . . . . 3.3(4) ?
O3 C51 C52 C9 . . . . -2.7(4) ?
C56 C51 C52 C9 . . . . 177.2(3) ?
N4 C9 C52 C53 . . . . 177.4(3) ?
N4 C9 C52 C51 . . . . 3.2(5) ?
C51 C52 C53 C54 . . . . -1.9(4) ?
C9 C52 C53 C54 . . . . -176.3(3) ?
C52 C53 C54 C55 . . . . -1.0(4) ?
C52 C53 C54 C57 . . . . -179.8(3) ?
C53 C54 C55 C56 . . . . 2.5(5) ?
C57 C54 C55 C56 . . . . -178.6(3) ?
C54 C55 C56 C51 . . . . -1.1(5) ?
C54 C55 C56 C61 . . . . 175.8(3) ?
O3 C51 C56 C55 . . . . 178.1(3) ?
C52 C51 C56 C55 . . . . -1.8(4) ?
O3 C51 C56 C61 . . . . 1.1(4) ?
C52 C51 C56 C61 . . . . -178.8(3) ?
C53 C54 C57 C58 . . . . -12.0(4) ?
C55 C54 C57 C58 . . . . 169.3(3) ?
C53 C54 C57 C59 . . . . -132.0(3) ?
C55 C54 C57 C59 . . . . 49.2(4) ?
C53 C54 C57 C60 . . . . 108.3(3) ?
C55 C54 C57 C60 . . . . -70.5(4) ?
C55 C56 C61 C63 . . . . 124.3(3) ?
C51 C56 C61 C63 . . . . -58.9(4) ?
C55 C56 C61 C62 . . . . 3.8(4) ?
C51 C56 C61 C62 . . . . -179.3(3) ?
C55 C56 C61 C64 . . . . -115.2(3) ?
C51 C56 C61 C64 . . . . 61.7(4) ?
C93 O4 C93 C94 2_655 . . . -177.2(8) ?
